data_2230694
loop_
_publ_author_name
'Zukerman-Schpector, Julio'
'Caracelli, Ignez'
'Guadagnin, Rafael Carlos'
'Stefani, H\'elio A.'
'Tiekink, Edward R. T.'

_publ_section_title
;
 1-[(<i>Z</i>)-1-Bromo-2-(butyldichloro-\l^4^-tellanyl)ethenyl]cyclohex-1-ene
;
_journal_coeditor_code HG5055
_journal_issue 7
_journal_name_full 'Acta Crystallographica Section E'
_journal_page_first o1751
_journal_page_last o1752
_journal_paper_doi 10.1107/S1600536811023142
_journal_volume 67
_journal_year 2011
_chemical_formula_iupac 'C12 H19 Br Cl2 Te'
_chemical_formula_moiety 'C12 H19 Br Cl2 Te'
_chemical_formula_sum 'C12 H19 Br Cl2 Te'
_chemical_formula_weight 441.67
_chemical_name_systematic
;
1-[(<i>Z</i>)-1-Bromo-2-(butyldichloro-\l^4^-tellanyl)ethenyl]cyclohex-1-ene
;
_space_group_IT_number 2
_symmetry_cell_setting triclinic
_symmetry_space_group_name_Hall '-P 1'
_symmetry_space_group_name_H-M 'P -1'
_atom_sites_solution_hydrogens geom
_atom_sites_solution_primary direct
_atom_sites_solution_secondary difmap
_audit_creation_method SHELXL-97
_cell_angle_alpha 103.34(2)
_cell_angle_beta 91.53(2)
_cell_angle_gamma 91.411(14)
_cell_formula_units_Z 2
_cell_length_a 6.311(3)
_cell_length_b 10.243(6)
_cell_length_c 12.334(9)
_cell_measurement_reflns_used 2823
_cell_measurement_temperature 98(2)
_cell_measurement_theta_max 30.33
_cell_measurement_theta_min 2.33
_cell_volume 775.1(8)
_computing_cell_refinement
;
CrystalClear (Molecular Structure Corporation & Rigaku, 2005)
;
_computing_data_collection
;
CrystalClear (Molecular Structure Corporation & Rigaku, 2005)
;
_computing_data_reduction
;
CrystalClear (Molecular Structure Corporation & Rigaku, 2005)
;
_computing_molecular_graphics 'ORTEP-3 (Farrugia, 1997) and DIAMOND (Brandenburg, 2006)'
_computing_publication_material 'MarvinSketch (Chemaxon, 2010) and publCIF (Westrip, 2010)'
_computing_structure_refinement 'SHELXL97 (Sheldrick, 2008)'
_computing_structure_solution 'SIR97 (Altomare <i>et al.</i>, 1999)'
_diffrn_ambient_temperature 98(2)
_diffrn_detector_area_resol_mean 28.5714
_diffrn_measured_fraction_theta_full 0.989
_diffrn_measured_fraction_theta_max 0.989
_diffrn_measurement_device
;
Rigaku Saturn724
;
_diffrn_measurement_method dtprofit.ref
_diffrn_radiation_monochromator graphite
_diffrn_radiation_source 'fine-focus sealed tube'
_diffrn_radiation_type MoK\a
_diffrn_radiation_wavelength 0.71073
_diffrn_reflns_av_R_equivalents 0.0331
_diffrn_reflns_av_sigmaI/netI 0.0307
_diffrn_reflns_limit_h_max 7
_diffrn_reflns_limit_h_min -7
_diffrn_reflns_limit_k_max 12
_diffrn_reflns_limit_k_min -12
_diffrn_reflns_limit_l_max 14
_diffrn_reflns_limit_l_min -15
_diffrn_reflns_number 7151
_diffrn_reflns_theta_full 25.99
_diffrn_reflns_theta_max 26.0
_diffrn_reflns_theta_min 2.95
_exptl_absorpt_coefficient_mu 4.816
_exptl_absorpt_correction_T_max 0.486
_exptl_absorpt_correction_T_min 0.360
_exptl_absorpt_correction_type multi-scan
_exptl_absorpt_process_details '(ABSCOR; Higashi, 1995)'
_exptl_crystal_colour colourless
_exptl_crystal_density_diffrn 1.893
_exptl_crystal_density_method 'not measured'
_exptl_crystal_description block
_exptl_crystal_F_000 424
_exptl_crystal_size_max 0.22
_exptl_crystal_size_mid 0.20
_exptl_crystal_size_min 0.15
_refine_diff_density_max 0.893
_refine_diff_density_min -0.590
_refine_ls_extinction_method none
_refine_ls_goodness_of_fit_ref 1.124
_refine_ls_hydrogen_treatment constr
_refine_ls_matrix_type full
_refine_ls_number_parameters 146
_refine_ls_number_reflns 3012
_refine_ls_number_restraints 0
_refine_ls_restrained_S_all 1.124
_refine_ls_R_factor_all 0.0336
_refine_ls_R_factor_gt 0.0321
_refine_ls_shift/su_max 0.000
_refine_ls_shift/su_mean 0.000
_refine_ls_structure_factor_coef Fsqd
_refine_ls_weighting_details 'calc w=1/[\s^2^(Fo^2^)+(0.0328P)^2^+2.7479P] where P=(Fo^2^+2Fc^2^)/3'
_refine_ls_weighting_scheme calc
_refine_ls_wR_factor_gt 0.0839
_refine_ls_wR_factor_ref 0.0857
_reflns_number_gt 2898
_reflns_number_total 3012
_reflns_threshold_expression I>2\s(I)
_cod_data_source_file hg5055.cif
_cod_data_source_block I
_cod_database_code 2230694
_cod_database_fobs_code 2230694

loop_
_symmetry_equiv_pos_as_xyz
'x, y, z'
'-x, -y, -z'

loop_
_atom_site_type_symbol
_atom_site_label
_atom_site_fract_x
_atom_site_fract_y
_atom_site_fract_z
_atom_site_U_iso_or_equiv
_atom_site_adp_type
_atom_site_calc_flag
_atom_site_refinement_flags
_atom_site_occupancy
_atom_site_symmetry_multiplicity
_atom_site_disorder_assembly
_atom_site_disorder_group
Te Te 0.54785(4) 0.72646(3) 0.54317(2) 0.02297(11) Uani d . 1 1 . .
Cl Cl1 0.28881(18) 0.59324(11) 0.63286(10) 0.0303(2) Uani d . 1 1 . .
Cl Cl2 0.76717(17) 0.88070(11) 0.46001(9) 0.0270(2) Uani d . 1 1 . .
Br Br 0.88870(7) 0.84752(4) 0.75713(4) 0.02781(13) Uani d . 1 1 . .
C C1 0.4888(7) 0.8911(4) 0.6734(4) 0.0243(9) Uani d . 1 1 . .
H H1 0.3606 0.9336 0.6721 0.029 Uiso calc R 1 1 . .
C C2 0.6258(6) 0.9377(4) 0.7578(4) 0.0210(8) Uani d . 1 1 . .
C C3 0.2891(7) 0.7512(5) 0.4343(4) 0.0272(10) Uani d . 1 1 . .
H H3A 0.1601 0.7647 0.4760 0.033 Uiso calc R 1 1 . .
H H3B 0.3167 0.8303 0.4056 0.033 Uiso calc R 1 1 . .
C C4 0.2579(7) 0.6278(4) 0.3363(4) 0.0254(9) Uani d . 1 1 . .
H H4A 0.3884 0.6127 0.2960 0.031 Uiso calc R 1 1 . .
H H4B 0.2263 0.5491 0.3649 0.031 Uiso calc R 1 1 . .
C C5 0.0798(7) 0.6463(5) 0.2574(4) 0.0275(9) Uani d . 1 1 . .
H H5A 0.1144 0.7224 0.2260 0.033 Uiso calc R 1 1 . .
H H5B -0.0492 0.6655 0.2983 0.033 Uiso calc R 1 1 . .
C C6 0.0426(8) 0.5215(5) 0.1634(4) 0.0327(11) Uani d . 1 1 . .
H H6A 0.1697 0.5029 0.1223 0.049 Uiso calc R 1 1 . .
H H6B -0.0705 0.5363 0.1145 0.049 Uiso calc R 1 1 . .
H H6C 0.0051 0.4465 0.1942 0.049 Uiso calc R 1 1 . .
C C7 0.5937(7) 1.0547(4) 0.8505(4) 0.0218(9) Uani d . 1 1 . .
C C8 0.7386(8) 1.0984(5) 0.9333(4) 0.0278(10) Uani d . 1 1 . .
H H8 0.8617 1.0502 0.9330 0.033 Uiso calc R 1 1 . .
C C9 0.7148(8) 1.2201(5) 1.0265(4) 0.0339(11) Uani d . 1 1 . .
H H9A 0.8450 1.2744 1.0361 0.041 Uiso calc R 1 1 . .
H H9B 0.6925 1.1917 1.0952 0.041 Uiso calc R 1 1 . .
C C10 0.5313(8) 1.3048(5) 1.0050(5) 0.0390(12) Uani d . 1 1 . .
H H10A 0.4959 1.3655 1.0744 0.047 Uiso calc R 1 1 . .
H H10B 0.5742 1.3585 0.9536 0.047 Uiso calc R 1 1 . .
C C11 0.3404(8) 1.2207(5) 0.9576(4) 0.0358(11) Uani d . 1 1 . .
H H11A 0.2274 1.2786 0.9452 0.043 Uiso calc R 1 1 . .
H H11B 0.2927 1.1710 1.0110 0.043 Uiso calc R 1 1 . .
C C12 0.3841(7) 1.1224(5) 0.8482(4) 0.0280(10) Uani d . 1 1 . .
H H12A 0.2710 1.0542 0.8316 0.034 Uiso calc R 1 1 . .
H H12B 0.3833 1.1700 0.7888 0.034 Uiso calc R 1 1 . .

loop_
_atom_site_aniso_label
_atom_site_aniso_U_11
_atom_site_aniso_U_22
_atom_site_aniso_U_33
_atom_site_aniso_U_12
_atom_site_aniso_U_13
_atom_site_aniso_U_23
Te 0.02153(17) 0.01990(16) 0.02365(17) 0.00270(11) -0.00238(11) -0.00268(11)
Cl1 0.0311(6) 0.0213(5) 0.0360(6) -0.0017(4) 0.0052(5) 0.0010(4)
Cl2 0.0254(5) 0.0286(5) 0.0260(5) 0.0036(4) 0.0036(4) 0.0034(4)
Br 0.0224(2) 0.0283(2) 0.0286(2) 0.00692(18) -0.00469(18) -0.00199(18)
C1 0.023(2) 0.023(2) 0.025(2) 0.0068(17) 0.0015(17) -0.0014(17)
C2 0.0174(19) 0.0191(19) 0.026(2) 0.0021(16) 0.0012(16) 0.0042(17)
C3 0.023(2) 0.024(2) 0.030(2) 0.0023(17) -0.0078(18) -0.0023(19)
C4 0.032(2) 0.021(2) 0.021(2) 0.0082(18) -0.0013(18) 0.0000(17)
C5 0.031(2) 0.024(2) 0.025(2) 0.0000(18) -0.0044(18) 0.0004(18)
C6 0.042(3) 0.028(2) 0.025(2) 0.000(2) -0.004(2) 0.0016(19)
C7 0.026(2) 0.0157(19) 0.024(2) -0.0026(16) 0.0001(17) 0.0042(16)
C8 0.028(2) 0.025(2) 0.028(2) 0.0017(18) -0.0027(19) 0.0029(19)
C9 0.031(3) 0.033(3) 0.030(2) 0.000(2) -0.003(2) -0.009(2)
C10 0.040(3) 0.032(3) 0.037(3) 0.005(2) 0.000(2) -0.008(2)
C11 0.034(3) 0.034(3) 0.034(3) 0.010(2) 0.000(2) -0.001(2)
C12 0.026(2) 0.027(2) 0.027(2) 0.0040(18) -0.0047(18) 0.0000(19)

loop_
_atom_type_symbol
_atom_type_description
_atom_type_scat_dispersion_real
_atom_type_scat_dispersion_imag
_atom_type_scat_source
C C 0.0033 0.0016 'International Tables Vol C Tables 4.2.6.8 and 6.1.1.4'
H H 0.0000 0.0000 'International Tables Vol C Tables 4.2.6.8 and 6.1.1.4'
Br Br -0.2901 2.4595 'International Tables Vol C Tables 4.2.6.8 and 6.1.1.4'
Te Te -0.5308 1.6751 'International Tables Vol C Tables 4.2.6.8 and 6.1.1.4'
Cl Cl 0.1484 0.1585 'International Tables Vol C Tables 4.2.6.8 and 6.1.1.4'

loop_
_geom_angle_atom_site_label_1
_geom_angle_atom_site_label_2
_geom_angle_atom_site_label_3
_geom_angle_site_symmetry_1
_geom_angle_site_symmetry_3
_geom_angle
_geom_angle_publ_flag
C1 Te C3 . . 97.25(17) ?
C1 Te Cl2 . . 87.77(14) ?
C3 Te Cl2 . . 88.63(14) ?
C1 Te Cl1 . . 86.80(14) ?
Cl1 Te Cl2 . . 172.48(4) y
C2 C1 Te . . 123.1(3) ?
C2 C1 H1 . . 118.5 ?
Te C1 H1 . . 118.5 ?
C1 C2 C7 . . 125.3(4) ?
C1 C2 Br . . 117.1(3) ?
C7 C2 Br . . 117.6(3) ?
C4 C3 Te . . 111.2(3) ?
C4 C3 H3A . . 109.4 ?
Te C3 H3A . . 109.4 ?
C4 C3 H3B . . 109.4 ?
Te C3 H3B . . 109.4 ?
H3A C3 H3B . . 108.0 ?
C5 C4 C3 . . 111.5(4) ?
C5 C4 H4A . . 109.3 ?
C3 C4 H4A . . 109.3 ?
C5 C4 H4B . . 109.3 ?
C3 C4 H4B . . 109.3 ?
H4A C4 H4B . . 108.0 ?
C4 C5 C6 . . 111.3(4) ?
C4 C5 H5A . . 109.4 ?
C6 C5 H5A . . 109.4 ?
C4 C5 H5B . . 109.4 ?
C6 C5 H5B . . 109.4 ?
H5A C5 H5B . . 108.0 ?
C5 C6 H6A . . 109.5 ?
C5 C6 H6B . . 109.5 ?
H6A C6 H6B . . 109.5 ?
C5 C6 H6C . . 109.5 ?
H6A C6 H6C . . 109.5 ?
H6B C6 H6C . . 109.5 ?
C8 C7 C2 . . 122.8(4) ?
C8 C7 C12 . . 121.3(4) ?
C2 C7 C12 . . 115.9(4) ?
C7 C8 C9 . . 124.2(4) ?
C7 C8 H8 . . 117.9 ?
C9 C8 H8 . . 117.9 ?
C8 C9 C10 . . 112.4(4) ?
C8 C9 H9A . . 109.1 ?
C10 C9 H9A . . 109.1 ?
C8 C9 H9B . . 109.1 ?
C10 C9 H9B . . 109.1 ?
H9A C9 H9B . . 107.9 ?
C11 C10 C9 . . 111.9(4) ?
C11 C10 H10A . . 109.2 ?
C9 C10 H10A . . 109.2 ?
C11 C10 H10B . . 109.2 ?
C9 C10 H10B . . 109.2 ?
H10A C10 H10B . . 107.9 ?
C10 C11 C12 . . 112.2(4) ?
C10 C11 H11A . . 109.2 ?
C12 C11 H11A . . 109.2 ?
C10 C11 H11B . . 109.2 ?
C12 C11 H11B . . 109.2 ?
H11A C11 H11B . . 107.9 ?
C7 C12 C11 . . 113.1(4) ?
C7 C12 H12A . . 109.0 ?
C11 C12 H12A . . 109.0 ?
C7 C12 H12B . . 109.0 ?
C11 C12 H12B . . 109.0 ?
H12A C12 H12B . . 107.8 ?

loop_
_geom_bond_atom_site_label_1
_geom_bond_atom_site_label_2
_geom_bond_site_symmetry_2
_geom_bond_distance
_geom_bond_publ_flag
Te Cl1 . 2.5381(15) y
Te Cl2 . 2.4859(15) y
Te C1 . 2.092(4) y
Te C3 . 2.143(4) y
Br C2 . 1.918(4) ?
C1 C2 . 1.327(6) ?
C1 H1 . 0.9300 ?
C2 C7 . 1.475(6) ?
C3 C4 . 1.539(6) ?
C3 H3A . 0.9700 ?
C3 H3B . 0.9700 ?
C4 C5 . 1.511(6) ?
C4 H4A . 0.9700 ?
C4 H4B . 0.9700 ?
C5 C6 . 1.524(6) ?
C5 H5A . 0.9700 ?
C5 H5B . 0.9700 ?
C6 H6A . 0.9600 ?
C6 H6B . 0.9600 ?
C6 H6C . 0.9600 ?
C7 C8 . 1.341(6) ?
C7 C12 . 1.511(6) ?
C8 C9 . 1.502(6) ?
C8 H8 . 0.9300 ?
C9 C10 . 1.518(7) ?
C9 H9A . 0.9700 ?
C9 H9B . 0.9700 ?
C10 C11 . 1.488(7) ?
C10 H10A . 0.9700 ?
C10 H10B . 0.9700 ?
C11 C12 . 1.522(7) ?
C11 H11A . 0.9700 ?
C11 H11B . 0.9700 ?
C12 H12A . 0.9700 ?
C12 H12B . 0.9700 ?

loop_
_geom_hbond_atom_site_label_D
_geom_hbond_atom_site_label_H
_geom_hbond_atom_site_label_A
_geom_hbond_site_symmetry_A
_geom_hbond_distance_DH
_geom_hbond_distance_HA
_geom_hbond_distance_DA
_geom_hbond_angle_DHA
C3 H3a Cl2 1_455 0.97 2.80 3.576(5) 138

loop_
_geom_torsion_atom_site_label_1
_geom_torsion_atom_site_label_2
_geom_torsion_atom_site_label_3
_geom_torsion_atom_site_label_4
_geom_torsion_site_symmetry_1
_geom_torsion_site_symmetry_2
_geom_torsion_site_symmetry_3
_geom_torsion_site_symmetry_4
_geom_torsion
_geom_torsion_publ_flag
C3 Te C1 C2 . . . . -168.3(4) ?
Cl2 Te C1 C2 . . . . -80.0(4) ?
Cl1 Te C1 C2 . . . . 105.2(4) ?
Te C1 C2 C7 . . . . 178.8(3) ?
Te C1 C2 Br . . . . 0.2(5) ?
C1 Te C3 C4 . . . . -168.9(3) ?
Cl2 Te C3 C4 . . . . 103.5(3) ?
Cl1 Te C3 C4 . . . . -82.6(3) ?
Te C3 C4 C5 . . . . -178.3(3) ?
C3 C4 C5 C6 . . . . -177.4(4) ?
C1 C2 C7 C8 . . . . -179.3(5) ?
Br C2 C7 C8 . . . . -0.7(6) ?
C1 C2 C7 C12 . . . . 1.7(6) ?
Br C2 C7 C12 . . . . -179.7(3) ?
C2 C7 C8 C9 . . . . 177.6(4) ?
C12 C7 C8 C9 . . . . -3.5(7) ?
C7 C8 C9 C10 . . . . -11.7(7) ?
C8 C9 C10 C11 . . . . 42.3(6) ?
C9 C10 C11 C12 . . . . -58.9(6) ?
C8 C7 C12 C11 . . . . -12.0(6) ?
C2 C7 C12 C11 . . . . 167.0(4) ?
C10 C11 C12 C7 . . . . 42.8(6) ?

loop_
_cod_related_entry_id
_cod_related_entry_database
_cod_related_entry_code
1 ChemSpider 30656776
